data_4311237
loop_
_publ_author_name
'Hilde Grove'
'Timothy L. Kelly'
'Laurence K. Thompson'
'Liang Zhao'
'Zhiqiang Xu'
'Tareque S. M. Abedin'
'David O. Miller'
'Andr\'es E. Goeta'
'Claire Wilson'
'Judith A. K. Howard'

_publ_section_title
;
 Copper(II) Complexes of a Series of Alkoxy Diazine Ligands: Mononuclear,
 Dinuclear, and Tetranuclear Examples with Structural, Magnetic, and DFT
 Studies
;
_journal_name_full 'Inorganic Chemistry'
_journal_page_first 4278
_journal_page_last 4288
_journal_paper_doi 10.1021/ic040036i
_journal_volume 43
_journal_year 2004
_chemical_formula_sum 'C15 H13 Cl Cu N4 O2'
_chemical_formula_weight 380.28
_chemical_name_systematic
; 
 ? 
;
_space_group_IT_number 33
_symmetry_cell_setting orthorhombic
_symmetry_space_group_name_Hall 'P 2c -2n'
_symmetry_space_group_name_H-M 'P n a 21'
_atom_sites_solution_hydrogens geom
_atom_sites_solution_primary direct
_atom_sites_solution_secondary difmap
_audit_creation_method SHELXL-97
_cell_angle_alpha 90.00
_cell_angle_beta 90.00
_cell_angle_gamma 90.00
_cell_formula_units_Z 4
_cell_length_a 7.9487(6)
_cell_length_b 14.3336(10)
_cell_length_c 13.0014(9)
_cell_measurement_reflns_used 4525
_cell_measurement_temperature 193(2)
_cell_measurement_theta_max 26.39
_cell_measurement_theta_min 2.84
_cell_volume 1481.29(18)
_computing_cell_refinement 'Bruker SAINT (Bruker, 1997)'
_computing_data_collection 'Bruker SMART (Bruker, 1997)'
_computing_data_reduction 'Bruker SAINT (Bruker, 1997)'
_computing_molecular_graphics 'teXsan for Windows (MSC, 1997)'
_computing_publication_material 'teXsan for Windows (MSC, 1997)'
_computing_structure_refinement 'SHELXL-97 (Sheldrick, 1997)'
_computing_structure_solution 'SHELXS-97 (Sheldrick, 1990)'
_diffrn_ambient_temperature 193(2)
_diffrn_detector_area_resol_mean 8.192
_diffrn_measured_fraction_theta_full 1.000
_diffrn_measured_fraction_theta_max 1.000
_diffrn_measurement_device_type 'Bruker PLATFORM diffractometer/SMART 1000 CCD area detector'
_diffrn_measurement_method '\w scans'
_diffrn_radiation_monochromator graphite
_diffrn_radiation_source 'fine-focus sealed tube'
_diffrn_radiation_type MoK\a
_diffrn_radiation_wavelength 0.71069
_diffrn_reflns_av_R_equivalents 0.0214
_diffrn_reflns_av_sigmaI/netI 0.0242
_diffrn_reflns_limit_h_max 9
_diffrn_reflns_limit_h_min -9
_diffrn_reflns_limit_k_max 17
_diffrn_reflns_limit_k_min -17
_diffrn_reflns_limit_l_max 16
_diffrn_reflns_limit_l_min -16
_diffrn_reflns_number 10282
_diffrn_reflns_theta_full 26.41
_diffrn_reflns_theta_max 26.41
_diffrn_reflns_theta_min 2.11
_diffrn_standards_decay_% 0
_diffrn_standards_interval_time 0
_diffrn_standards_number 0
_exptl_absorpt_coefficient_mu 1.669
_exptl_absorpt_correction_T_max 0.7999
_exptl_absorpt_correction_T_min 0.4194
_exptl_absorpt_correction_type multi-scan
_exptl_absorpt_process_details 'SADABS (Sheldrick, 1996)'
_exptl_crystal_colour red-brown
_exptl_crystal_density_diffrn 1.705
_exptl_crystal_density_method 'not measured'
_exptl_crystal_description prism
_exptl_crystal_F_000 772
_exptl_crystal_size_max 0.63
_exptl_crystal_size_mid 0.29
_exptl_crystal_size_min 0.14
_refine_diff_density_max 0.305
_refine_diff_density_min -0.195
_refine_diff_density_rms 0.050
_refine_ls_abs_structure_details 'Flack H D (1983), Acta Cryst. A39, 876-881'
_refine_ls_abs_structure_Flack 0.214(12)
_refine_ls_extinction_method none
_refine_ls_goodness_of_fit_ref 1.051
_refine_ls_hydrogen_treatment mixed
_refine_ls_matrix_type full
_refine_ls_number_parameters 211
_refine_ls_number_reflns 3018
_refine_ls_number_restraints 1
_refine_ls_restrained_S_all 1.051
_refine_ls_R_factor_all 0.0232
_refine_ls_R_factor_gt 0.0221
_refine_ls_shift/su_max 0.012
_refine_ls_shift/su_mean 0.000
_refine_ls_structure_factor_coef Fsqd
_refine_ls_weighting_details 'calc w=1/[\s^2^(Fo^2^)+(0.0411P)^2^+0.1960P] where P=(Fo^2^+2Fc^2^)/3'
_refine_ls_weighting_scheme calc
_refine_ls_wR_factor_gt 0.0594
_refine_ls_wR_factor_ref 0.0603
_reflns_number_gt 2890
_reflns_number_total 3018
_reflns_threshold_expression >2sigma(I)
_cod_data_source_file ic040036i_3.cif
_cod_data_source_block shelxl(7)
_cod_depositor_comments
;
The following automatic conversions were performed:
'_symmetry_cell_setting' value 'Orthorhombic' changed to 'orthorhombic'
according to '/home/saulius/struct/CIF-dictionaries/cif_core.dic'
dictionary named 'cif_core.dic' version 2.4.1 from 2010-06-29.

Automatic conversion script
Id: cif_fix_enum 1527 2010-12-29 10:47:43Z saulius 
;
_cod_database_code 4311237

loop_
_symmetry_equiv_pos_as_xyz
'x, y, z'
'-x, -y, z+1/2'
'-x+1/2, y+1/2, z+1/2'
'x+1/2, -y+1/2, z'

loop_
_atom_site_label
_atom_site_type_symbol
_atom_site_fract_x
_atom_site_fract_y
_atom_site_fract_z
_atom_site_U_iso_or_equiv
_atom_site_adp_type
_atom_site_occupancy
_atom_site_symmetry_multiplicity
_atom_site_calc_flag
_atom_site_refinement_flags
_atom_site_disorder_assembly
_atom_site_disorder_group
Cu1 Cu -0.15508(3) -0.750834(15) -0.52933(4) 0.02171(8) Uani 1 1 d . . .
Cl2 Cl -0.29447(7) -0.66625(4) -0.64962(4) 0.03222(12) Uani 1 1 d . . .
O1 O 0.1223(2) -0.79787(12) -0.27653(13) 0.0380(4) Uani 1 1 d . . .
O2 O -0.3531(2) -0.86759(13) -0.66622(13) 0.0328(4) Uani 1 1 d . . .
N1 N -0.0774(2) -0.64157(12) -0.44786(14) 0.0242(4) Uani 1 1 d . . .
N4 N -0.0356(2) -0.81977(12) -0.42580(13) 0.0238(3) Uani 1 1 d . . .
N5 N 0.0050(2) -0.91134(12) -0.42191(12) 0.0235(3) Uani 1 1 d . . .
N6 N -0.2282(2) -0.86998(12) -0.59100(13) 0.0242(4) Uani 1 1 d . . .
C1 C 0.1066(3) -1.19383(17) -0.37036(19) 0.0339(5) Uani 1 1 d . . .
C2 C 0.1724(3) -1.23935(16) -0.4545(3) 0.0377(6) Uani 1 1 d . . .
C3 C 0.1617(3) -1.19947(17) -0.5514(2) 0.0382(5) Uani 1 1 d . . .
C4 C 0.0834(3) -1.11285(16) -0.56308(17) 0.0322(5) Uani 1 1 d . . .
C5 C 0.0186(2) -1.06585(13) -0.47834(16) 0.0242(4) Uani 1 1 d . . .
C6 C -0.0547(3) -0.97042(14) -0.48851(15) 0.0226(4) Uani 1 1 d . . .
C7 C 0.0404(3) -0.76827(14) -0.34846(16) 0.0253(4) Uani 1 1 d . . .
C8 C 0.0161(2) -0.66579(14) -0.36554(15) 0.0239(4) Uani 1 1 d . . .
C9 C 0.0898(3) -0.60033(16) -0.30250(17) 0.0314(5) Uani 1 1 d . . .
C10 C 0.0645(3) -0.50591(17) -0.3233(2) 0.0350(5) Uani 1 1 d . . .
C11 C -0.0348(3) -0.48157(14) -0.40575(18) 0.0336(5) Uani 1 1 d . . .
C12 C -0.1042(3) -0.55135(17) -0.46688(18) 0.0305(5) Uani 1 1 d . . .
C13 C -0.1815(2) -0.95402(14) -0.56914(15) 0.0234(4) Uani 1 1 d . . .
C15 C -0.2624(3) -1.03473(15) -0.62409(17) 0.0341(5) Uani 1 1 d . . .
C16 C 0.0310(3) -1.10674(14) -0.38154(16) 0.0285(4) Uani 1 1 d . . .
H1 H 0.1113 -1.2224 -0.3041 0.040 Uiso 1 1 d . . .
H2 H 0.2256 -1.2977 -0.4452 0.043 Uiso 1 1 d . . .
H3 H 0.2046 -1.2308 -0.6104 0.044 Uiso 1 1 d . . .
H4 H 0.0764 -1.0842 -0.6293 0.040 Uiso 1 1 d . . .
H5 H 0.1570 -0.6204 -0.2459 0.037 Uiso 1 1 d . . .
H6 H 0.1153 -0.4598 -0.2820 0.042 Uiso 1 1 d . . .
H7 H -0.0586 -0.4186 -0.4199 0.040 Uiso 1 1 d . . .
H8 H -0.1700 -0.5343 -0.5238 0.035 Uiso 1 1 d . . .
H9 H -0.2548 -1.0256 -0.6955 0.040 Uiso 1 1 d . . .
H10 H -0.3767 -1.0392 -0.6036 0.040 Uiso 1 1 d . . .
H11 H -0.2054 -1.0910 -0.6054 0.040 Uiso 1 1 d . . .
H12 H -0.0131 -1.0752 -0.3232 0.034 Uiso 1 1 d . . .
H13 H -0.367(3) -0.815(2) -0.675(2) 0.024 Uiso 1 1 d . . .

loop_
_atom_site_aniso_label
_atom_site_aniso_U_11
_atom_site_aniso_U_22
_atom_site_aniso_U_33
_atom_site_aniso_U_23
_atom_site_aniso_U_13
_atom_site_aniso_U_12
Cu1 0.02276(14) 0.02230(12) 0.02008(12) 0.00104(8) -0.00023(12) 0.00263(8)
Cl2 0.0410(3) 0.0303(2) 0.0255(2) 0.0019(2) -0.0050(2) 0.0107(2)
O1 0.0573(10) 0.0290(9) 0.0279(8) -0.0020(7) -0.0149(8) 0.0038(7)
O2 0.0327(8) 0.0346(9) 0.0311(9) 0.0038(7) -0.0109(7) 0.0011(7)
N1 0.0235(8) 0.0227(9) 0.0262(8) 0.0004(7) 0.0034(6) 0.0021(6)
N4 0.0284(8) 0.0222(8) 0.0209(8) 0.0002(6) -0.0015(7) 0.0042(7)
N5 0.0271(9) 0.0213(8) 0.0223(7) 0.0000(6) 0.0014(6) 0.0023(6)
N6 0.0221(8) 0.0304(9) 0.0201(8) -0.0008(7) -0.0021(6) -0.0001(7)
C1 0.0395(12) 0.0273(12) 0.0349(12) 0.0075(10) -0.0097(9) -0.0022(9)
C2 0.0389(15) 0.0204(12) 0.0539(17) 0.0017(10) -0.0074(12) 0.0049(8)
C3 0.0440(12) 0.0260(12) 0.0446(14) -0.0053(10) 0.0030(10) 0.0073(9)
C4 0.0410(12) 0.0242(11) 0.0314(11) 0.0003(8) 0.0033(9) 0.0020(8)
C5 0.0229(9) 0.0203(9) 0.0293(9) -0.0001(8) -0.0014(8) -0.0017(7)
C6 0.0250(9) 0.0215(10) 0.0212(8) 0.0010(7) 0.0033(8) -0.0006(8)
C7 0.0298(11) 0.0247(10) 0.0214(10) -0.0022(8) 0.0027(9) 0.0015(9)
C8 0.0251(9) 0.0247(10) 0.0218(9) -0.0030(8) 0.0046(7) 0.0018(7)
C9 0.0374(12) 0.0300(12) 0.0269(11) -0.0049(9) 0.0009(8) 0.0014(9)
C10 0.0389(11) 0.0274(11) 0.0388(12) -0.0097(9) 0.0066(10) -0.0028(10)
C11 0.0361(11) 0.0222(10) 0.0424(12) -0.0022(9) 0.0073(10) 0.0029(9)
C12 0.0303(12) 0.0268(11) 0.0343(12) 0.0032(9) 0.0019(9) 0.0031(8)
C13 0.0245(9) 0.0241(10) 0.0215(9) -0.0016(8) 0.0036(7) -0.0009(8)
C15 0.0377(11) 0.0292(11) 0.0354(13) -0.0046(9) -0.0073(9) -0.0036(9)
C16 0.0310(10) 0.0267(10) 0.0278(10) 0.0003(8) -0.0041(9) -0.0029(8)

loop_
_atom_type_symbol
_atom_type_description
_atom_type_scat_dispersion_real
_atom_type_scat_dispersion_imag
_atom_type_scat_source
C C 0.0033 0.0016 'International Tables Vol C Tables 4.2.6.8 and 6.1.1.4'
H H 0.0000 0.0000 'International Tables Vol C Tables 4.2.6.8 and 6.1.1.4'
O O 0.0106 0.0060 'International Tables Vol C Tables 4.2.6.8 and 6.1.1.4'
N N 0.0061 0.0033 'International Tables Vol C Tables 4.2.6.8 and 6.1.1.4'
Cl Cl 0.1484 0.1585 'International Tables Vol C Tables 4.2.6.8 and 6.1.1.4'
Cu Cu 0.3201 1.2651 'International Tables Vol C Tables 4.2.6.8 and 6.1.1.4'

loop_
_geom_angle_atom_site_label_1
_geom_angle_atom_site_label_2
_geom_angle_atom_site_label_3
_geom_angle
_geom_angle_site_symmetry_1
_geom_angle_site_symmetry_3
_geom_angle_publ_flag
N4 Cu1 N6 89.15(7) . . ?
N4 Cu1 N1 83.01(7) . . ?
N6 Cu1 N1 171.44(8) . . ?
N4 Cu1 Cl2 178.64(6) . . ?
N6 Cu1 Cl2 92.21(5) . . ?
N1 Cu1 Cl2 95.63(5) . . ?
C12 N1 C8 119.03(19) . . ?
C12 N1 Cu1 127.94(15) . . ?
C8 N1 Cu1 113.02(14) . . ?
N5 N4 C7 112.69(16) . . ?
N5 N4 Cu1 130.04(13) . . ?
C7 N4 Cu1 116.74(14) . . ?
C6 N5 N4 121.32(17) . . ?
C13 N6 O2 112.45(17) . . ?
C13 N6 Cu1 129.23(14) . . ?
O2 N6 Cu1 118.26(13) . . ?
C2 C1 C16 120.4(2) . . ?
C1 C2 C3 120.2(2) . . ?
C2 C3 C4 119.5(2) . . ?
C5 C4 C3 120.6(2) . . ?
C4 C5 C16 119.10(18) . . ?
C4 C5 C6 121.23(18) . . ?
C16 C5 C6 119.57(18) . . ?
N5 C6 C13 128.27(18) . . ?
N5 C6 C5 113.28(17) . . ?
C13 C6 C5 118.44(17) . . ?
O1 C7 N4 127.3(2) . . ?
O1 C7 C8 121.7(2) . . ?
N4 C7 C8 111.00(18) . . ?
N1 C8 C9 122.11(19) . . ?
N1 C8 C7 116.19(17) . . ?
C9 C8 C7 121.7(2) . . ?
C8 C9 C10 119.0(2) . . ?
C11 C10 C9 118.7(2) . . ?
C10 C11 C12 119.3(2) . . ?
N1 C12 C11 121.8(2) . . ?
N6 C13 C6 120.13(18) . . ?
N6 C13 C15 119.31(18) . . ?
C6 C13 C15 120.52(18) . . ?
C5 C16 C1 120.1(2) . . ?

loop_
_geom_bond_atom_site_label_1
_geom_bond_atom_site_label_2
_geom_bond_distance
_geom_bond_site_symmetry_2
_geom_bond_publ_flag
Cu1 N4 1.9209(17) . ?
Cu1 N6 1.9742(17) . ?
Cu1 N1 1.9891(18) . ?
Cu1 Cl2 2.2680(6) . ?
O1 C7 1.216(3) . ?
O2 N6 1.394(2) . ?
N1 C12 1.334(3) . ?
N1 C8 1.348(3) . ?
N4 N5 1.353(2) . ?
N4 C7 1.386(3) . ?
N5 C6 1.301(3) . ?
N6 C13 1.292(3) . ?
C1 C2 1.377(4) . ?
C1 C16 1.393(3) . ?
C2 C3 1.386(4) . ?
C3 C4 1.397(3) . ?
C4 C5 1.390(3) . ?
C5 C16 1.392(3) . ?
C5 C6 1.493(3) . ?
C6 C13 1.473(3) . ?
C7 C8 1.498(3) . ?
C8 C9 1.377(3) . ?
C9 C10 1.395(3) . ?
C10 C11 1.376(4) . ?
C11 C12 1.392(3) . ?
C13 C15 1.504(3) . ?
